data_4061623
_journal_name_full Organometallics
_journal_paper_doi 10.1021/om050431w
_journal_year 2005
_chemical_formula_sum 'C22 H20 Co F6 Fe P'
_chemical_formula_weight 544.13
_space_group_IT_number 14
_symmetry_cell_setting monoclinic
_symmetry_space_group_name_Hall '-P 2ybc'
_symmetry_space_group_name_H-M 'P 1 21/c 1'
_cell_angle_alpha 90.00
_cell_angle_beta 95.909(3)
_cell_angle_gamma 90.00
_cell_formula_units_Z 4
_cell_length_a 10.0305(8)
_cell_length_b 11.3623(5)
_cell_length_c 18.448(1)
_cell_measurement_temperature 233(2)
_cell_volume 2091.3(2)
_diffrn_ambient_temperature 233(2)
_exptl_crystal_density_diffrn 1.728
_cod_original_sg_symbol_H-M 'P 21/c'
_cod_database_code 4061623

loop_
_symmetry_equiv_pos_as_xyz
'x, y, z'
'-x, y+1/2, -z+1/2'
'-x, -y, -z'
'x, -y-1/2, z-1/2'

loop_
_atom_site_label
_atom_site_type_symbol
_atom_site_fract_x
_atom_site_fract_y
_atom_site_fract_z
_atom_site_U_iso_or_equiv
_atom_site_adp_type
_atom_site_occupancy
_atom_site_symmetry_multiplicity
_atom_site_calc_flag
_atom_site_refinement_flags
_atom_site_disorder_assembly
_atom_site_disorder_group
Co1 Co 0.23347(8) 0.11528(7) 0.81293(4) 0.0402(3) Uani 1 1 d . . .
Fe1 Fe -0.27668(8) 0.14462(7) 0.51408(4) 0.0400(3) Uani 1 1 d . . .
C1 C -0.0389(7) 0.1627(5) 0.6380(3) 0.0520(17) Uani 1 1 d . . .
H1 H 0.0331 0.1943 0.6155 0.062 Uiso 1 1 calc . . .
C2 C -0.0092(7) 0.0893(5) 0.6924(3) 0.0541(18) Uani 1 1 d . . .
H2 H -0.0801 0.0568 0.7154 0.065 Uiso 1 1 calc . . .
C10 C -0.1741(6) 0.1995(5) 0.6092(3) 0.0413(15) Uani 1 1 d . . .
C11 C -0.1983(6) 0.2946(5) 0.5601(3) 0.0470(16) Uani 1 1 d . . .
H11 H -0.1325 0.3413 0.5415 0.056 Uiso 1 1 calc . . .
C12 C -0.3387(7) 0.3075(5) 0.5439(3) 0.0531(18) Uani 1 1 d . . .
H12 H -0.3825 0.3641 0.5128 0.064 Uiso 1 1 calc . . .
C13 C -0.4006(6) 0.2201(6) 0.5829(4) 0.0521(17) Uani 1 1 d . . .
H13 H -0.4935 0.2088 0.5824 0.063 Uiso 1 1 calc . . .
C14 C -0.3010(7) 0.1526(5) 0.6225(3) 0.0475(16) Uani 1 1 d . . .
H14 H -0.3155 0.0878 0.6524 0.057 Uiso 1 1 calc . . .
C15 C -0.1805(7) 0.0042(7) 0.4750(4) 0.065(2) Uani 1 1 d . . .
H15 H -0.1098 -0.0384 0.5001 0.078 Uiso 1 1 calc . . .
C16 C -0.1671(8) 0.1040(7) 0.4328(4) 0.071(2) Uani 1 1 d . . .
H16 H -0.0865 0.1418 0.4248 0.085 Uiso 1 1 calc . . .
C17 C -0.2985(9) 0.1382(6) 0.4038(3) 0.065(2) Uani 1 1 d . . .
H17 H -0.3214 0.2018 0.3725 0.078 Uiso 1 1 calc . . .
C18 C -0.3867(6) 0.0584(6) 0.4313(3) 0.0540(17) Uani 1 1 d . . .
H18 H -0.4807 0.0596 0.4221 0.065 Uiso 1 1 calc . . .
C19 C -0.3131(7) -0.0214(5) 0.4738(4) 0.0577(18) Uani 1 1 d . . .
H19 H -0.3487 -0.0845 0.4986 0.069 Uiso 1 1 calc . . .
C20 C 0.1272(6) 0.0551(5) 0.7194(3) 0.0413(15) Uani 1 1 d . . .
C21 C 0.1610(7) -0.0374(5) 0.7697(3) 0.0482(16) Uani 1 1 d . . .
H21 H 0.0994 -0.0863 0.7903 0.058 Uiso 1 1 calc . . .
C22 C 0.2993(7) -0.0440(5) 0.7836(3) 0.0510(17) Uani 1 1 d . . .
H22 H 0.3472 -0.0985 0.8145 0.061 Uiso 1 1 calc . . .
C23 C 0.3549(6) 0.0442(6) 0.7438(3) 0.0515(17) Uani 1 1 d . . .
H23 H 0.4469 0.0594 0.7431 0.062 Uiso 1 1 calc . . .
C24 C 0.2507(6) 0.1063(5) 0.7049(3) 0.0436(16) Uani 1 1 d . . .
H24 H 0.2607 0.1711 0.6742 0.052 Uiso 1 1 calc . . .
C25 C 0.1392(12) 0.2549(10) 0.8485(5) 0.093(3) Uani 1 1 d . . .
H25 H 0.0669 0.2936 0.8222 0.112 Uiso 1 1 calc . . .
C26 C 0.1292(13) 0.1617(12) 0.8963(7) 0.111(4) Uani 1 1 d . . .
H26 H 0.0506 0.1252 0.9088 0.134 Uiso 1 1 calc . . .
C27 C 0.2599(16) 0.1343(7) 0.9215(4) 0.095(3) Uani 1 1 d . . .
H27 H 0.2859 0.0740 0.9549 0.114 Uiso 1 1 calc . . .
C28 C 0.3437(8) 0.2064(9) 0.8914(5) 0.087(3) Uani 1 1 d . . .
H28 H 0.4377 0.2056 0.9001 0.105 Uiso 1 1 calc . . .
C29 C 0.2700(13) 0.2808(6) 0.8463(4) 0.082(3) Uani 1 1 d . . .
H29 H 0.3041 0.3405 0.8181 0.098 Uiso 1 1 calc . . .
P1 P 0.26843(19) 0.46347(16) 0.63871(10) 0.0575(5) Uani 1 1 d . . .
F1 F 0.3695(5) 0.4015(5) 0.6976(3) 0.127(2) Uani 1 1 d . . .
F2 F 0.1698(5) 0.5188(4) 0.5774(3) 0.1060(16) Uani 1 1 d . . .
F3 F 0.3894(4) 0.5050(4) 0.5967(3) 0.1123(18) Uani 1 1 d . . .
F4 F 0.1482(4) 0.4176(4) 0.6803(2) 0.0837(13) Uani 1 1 d . . .
F5 F 0.2611(5) 0.3434(3) 0.5947(2) 0.0974(15) Uani 1 1 d . . .
F6 F 0.2752(7) 0.5793(4) 0.6823(3) 0.157(3) Uani 1 1 d . . .

loop_
_atom_site_aniso_label
_atom_site_aniso_U_11
_atom_site_aniso_U_22
_atom_site_aniso_U_33
_atom_site_aniso_U_23
_atom_site_aniso_U_13
_atom_site_aniso_U_12
Co1 0.0450(5) 0.0430(5) 0.0315(5) 0.0000(4) -0.0015(4) 0.0031(4)
Fe1 0.0393(5) 0.0411(5) 0.0387(6) -0.0071(4) -0.0006(4) 0.0002(4)
C1 0.069(5) 0.050(4) 0.037(4) -0.006(3) 0.007(3) 0.001(3)
C2 0.068(5) 0.051(4) 0.044(4) -0.001(3) 0.008(4) -0.005(3)
C10 0.043(4) 0.041(3) 0.037(4) -0.005(3) -0.007(3) 0.010(3)
C11 0.054(4) 0.039(3) 0.046(4) -0.005(3) -0.004(3) -0.006(3)
C12 0.063(5) 0.042(4) 0.052(4) -0.009(3) -0.012(4) 0.010(3)
C13 0.040(4) 0.061(4) 0.055(4) -0.019(4) 0.003(3) 0.001(4)
C14 0.063(5) 0.043(4) 0.038(4) -0.004(3) 0.009(3) -0.006(3)
C15 0.054(5) 0.070(5) 0.070(5) -0.024(4) 0.003(4) 0.018(4)
C16 0.064(5) 0.088(6) 0.066(5) -0.024(4) 0.031(4) -0.033(5)
C17 0.113(7) 0.051(4) 0.030(4) -0.003(3) -0.003(4) 0.011(4)
C18 0.051(4) 0.065(4) 0.045(4) -0.019(4) -0.001(3) -0.003(4)
C19 0.064(5) 0.046(4) 0.063(5) -0.012(3) 0.006(4) -0.003(4)
C20 0.034(4) 0.052(4) 0.036(4) -0.008(3) -0.006(3) 0.008(3)
C21 0.058(5) 0.042(4) 0.044(4) -0.004(3) 0.000(3) 0.000(3)
C22 0.065(5) 0.049(4) 0.039(4) 0.002(3) 0.004(3) 0.015(4)
C23 0.043(4) 0.069(4) 0.043(4) -0.009(4) 0.003(3) 0.011(4)
C24 0.059(4) 0.041(3) 0.032(4) 0.001(3) 0.009(3) 0.009(3)
C25 0.101(8) 0.100(7) 0.073(7) -0.033(6) -0.016(6) 0.055(6)
C26 0.103(8) 0.138(10) 0.107(9) -0.077(8) 0.077(7) -0.054(8)
C27 0.195(13) 0.052(5) 0.037(5) -0.002(4) 0.008(7) -0.005(7)
C28 0.077(6) 0.097(7) 0.080(7) -0.045(6) -0.030(5) 0.008(6)
C29 0.148(9) 0.045(4) 0.056(6) -0.011(4) 0.024(6) -0.008(6)
P1 0.0612(12) 0.0626(12) 0.0493(11) 0.0109(9) 0.0079(9) -0.0068(10)
F1 0.091(4) 0.166(5) 0.114(4) 0.077(4) -0.031(3) -0.038(3)
F2 0.095(3) 0.121(4) 0.101(4) 0.047(3) 0.003(3) 0.035(3)
F3 0.080(3) 0.139(4) 0.122(4) 0.060(3) 0.031(3) -0.023(3)
F4 0.078(3) 0.098(3) 0.082(3) 0.006(2) 0.041(2) -0.010(2)
F5 0.139(4) 0.073(3) 0.085(3) -0.004(2) 0.038(3) 0.006(3)
F6 0.275(8) 0.082(3) 0.125(5) -0.048(3) 0.073(5) -0.061(4)

loop_
_geom_bond_atom_site_label_1
_geom_bond_atom_site_label_2
_geom_bond_distance
_geom_bond_site_symmetry_2
_geom_bond_publ_flag
Co1 C25 1.993(7) . ?
Co1 C29 2.001(7) . ?
Co1 C27 2.006(8) . ?
Co1 C21 2.013(6) . ?
Co1 C28 2.015(7) . ?
Co1 C26 2.017(8) . ?
Co1 C22 2.019(6) . ?
Co1 C23 2.021(6) . ?
Co1 C24 2.021(5) . ?
Co1 C20 2.050(5) . ?
Fe1 C16 2.003(7) . ?
Fe1 C17 2.024(6) . ?
Fe1 C11 2.026(5) . ?
Fe1 C15 2.035(6) . ?
Fe1 C10 2.039(6) . ?
Fe1 C18 2.040(6) . ?
Fe1 C14 2.041(6) . ?
Fe1 C12 2.046(6) . ?
Fe1 C19 2.046(6) . ?
Fe1 C13 2.053(6) . ?
C1 C2 1.316(8) . ?
C1 C10 1.465(8) . ?
C2 C20 1.459(8) . ?
C10 C11 1.414(8) . ?
C10 C14 1.424(8) . ?
C11 C12 1.417(8) . ?
C12 C13 1.407(9) . ?
C13 C14 1.404(8) . ?
C15 C19 1.360(9) . ?
C15 C16 1.389(10) . ?
C16 C17 1.425(10) . ?
C17 C18 1.397(9) . ?
C18 C19 1.366(9) . ?
C20 C24 1.419(8) . ?
C20 C21 1.420(8) . ?
C21 C22 1.387(8) . ?
C22 C23 1.393(8) . ?
C23 C24 1.397(8) . ?
C25 C29 1.349(12) . ?
C25 C26 1.388(14) . ?
C26 C27 1.381(13) . ?
C27 C28 1.335(12) . ?
C28 C29 1.352(11) . ?
P1 F6 1.540(5) . ?
P1 F2 1.556(4) . ?
P1 F1 1.574(5) . ?
P1 F3 1.578(4) . ?
P1 F4 1.582(4) . ?
P1 F5 1.585(4) . ?
